data_4113463
loop_
_publ_author_name
'Shawn C. Burdette'
'Christopher J. Frederickson'
'Weiming Bu'
'Stephen J. Lippard'

_publ_section_title
;
 ZP4, an Improved Neuronal Zn2+ Sensor of the Zinpyr Family
;
_journal_name_full 'Journal of the American Chemical Society'
_journal_page_first 1778
_journal_page_last 1787
_journal_paper_doi 10.1021/ja0287377
_journal_volume 125
_journal_year 2003
_chemical_formula_sum 'C27 H32 Cl Mn N4 O7.5'
_chemical_formula_weight 622.96
_chemical_name_systematic
; 

 ? 

;
_space_group_IT_number 2
_symmetry_cell_setting triclinic
_symmetry_space_group_name_Hall '-P 1'
_symmetry_space_group_name_H-M 'P -1'
_atom_sites_solution_hydrogens geom
_atom_sites_solution_primary direct
_atom_sites_solution_secondary difmap
_audit_creation_method SHELXL-97
_cell_angle_alpha 64.363(13)
_cell_angle_beta 89.406(19)
_cell_angle_gamma 84.44(3)
_cell_formula_units_Z 2
_cell_length_a 10.090(2)
_cell_length_b 11.700(4)
_cell_length_c 13.043(4)
_cell_measurement_reflns_used 3120
_cell_measurement_temperature 293(2)
_cell_measurement_theta_max 26.40
_cell_measurement_theta_min 2.29
_cell_volume 1380.8(7)
_computing_cell_refinement 'Bruker SMART'
_computing_data_collection 'Bruker SMART'
_computing_data_reduction 'Bruker SAINT'
_computing_molecular_graphics 'Bruker SHELXTL'
_computing_publication_material 'Bruker SHELXTL'
_computing_structure_refinement 'SHELXL-97 (Sheldrick, 1997)'
_computing_structure_solution 'SHELXS-97 (Sheldrick, 1990)'
_diffrn_ambient_temperature 293(2)
_diffrn_measured_fraction_theta_full 0.910
_diffrn_measured_fraction_theta_max 0.910
_diffrn_measurement_device_type 'CCD area detector'
_diffrn_measurement_method 'phi and omega scans'
_diffrn_radiation_monochromator graphite
_diffrn_radiation_source 'fine-focus sealed tube'
_diffrn_radiation_type MoK\a
_diffrn_radiation_wavelength 0.71073
_diffrn_reflns_av_R_equivalents 0.0277
_diffrn_reflns_av_sigmaI/netI 0.0526
_diffrn_reflns_limit_h_max 13
_diffrn_reflns_limit_h_min -13
_diffrn_reflns_limit_k_max 15
_diffrn_reflns_limit_k_min -15
_diffrn_reflns_limit_l_max 17
_diffrn_reflns_limit_l_min -17
_diffrn_reflns_number 12253
_diffrn_reflns_theta_full 28.27
_diffrn_reflns_theta_max 28.27
_diffrn_reflns_theta_min 1.73
_exptl_absorpt_coefficient_mu 0.630
_exptl_absorpt_correction_T_max 1.000000
_exptl_absorpt_correction_T_min 0.891779
_exptl_absorpt_correction_type SADABS
_exptl_crystal_colour brown
_exptl_crystal_density_diffrn 1.498
_exptl_crystal_density_meas 0
_exptl_crystal_description plate
_exptl_crystal_F_000 648
_exptl_crystal_size_max 0.28
_exptl_crystal_size_mid 0.16
_exptl_crystal_size_min 0.10
_refine_diff_density_max 0.641
_refine_diff_density_min -0.454
_refine_diff_density_rms 0.083
_refine_ls_extinction_method none
_refine_ls_goodness_of_fit_ref 1.030
_refine_ls_hydrogen_treatment mixed
_refine_ls_matrix_type full
_refine_ls_number_parameters 370
_refine_ls_number_reflns 6247
_refine_ls_number_restraints 0
_refine_ls_restrained_S_all 1.030
_refine_ls_R_factor_all 0.0708
_refine_ls_R_factor_gt 0.0499
_refine_ls_shift/su_max 0.207
_refine_ls_shift/su_mean 0.006
_refine_ls_structure_factor_coef Fsqd
_refine_ls_weighting_details 'calc w=1/[\s^2^(Fo^2^)+(0.0852P)^2^+0.3815P] where P=(Fo^2^+2Fc^2^)/3'
_refine_ls_weighting_scheme calc
_refine_ls_wR_factor_gt 0.1343
_refine_ls_wR_factor_ref 0.1455
_reflns_number_gt 4722
_reflns_number_total 6247
_reflns_threshold_expression >2sigma(I)
_cod_data_source_file ja0287377-2_s3_2.cif
_cod_data_source_block Compound17
_cod_original_formula_sum 'C27 H32 Cl Mn N4 O7.50'
_cod_database_code 4113463

loop_
_symmetry_equiv_pos_as_xyz
'x, y, z'
'-x, -y, -z'

loop_
_atom_site_label
_atom_site_type_symbol
_atom_site_fract_x
_atom_site_fract_y
_atom_site_fract_z
_atom_site_U_iso_or_equiv
_atom_site_adp_type
_atom_site_occupancy
_atom_site_symmetry_multiplicity
_atom_site_calc_flag
_atom_site_refinement_flags
Mn1 Mn 0.27165(4) 0.25869(4) 0.29177(3) 0.02679(13) Uani 1 1 d .
O101 O 0.46664(18) 0.23492(19) 0.25160(16) 0.0392(5) Uani 1 1 d .
O102 O 0.2889(2) 0.13272(19) 0.47365(16) 0.0419(5) Uani 1 1 d .
N101 N 0.2353(2) 0.4123(2) 0.10121(19) 0.0299(5) Uani 1 1 d .
H10L H 0.1874 0.3737 0.0687 0.036 Uiso 1 1 calc R
N102 N 0.0424(2) 0.3021(2) 0.30160(17) 0.0261(4) Uani 1 1 d .
N104 N 0.1716(2) 0.1118(2) 0.25664(19) 0.0309(5) Uani 1 1 d .
N105 N 0.2529(2) 0.4173(2) 0.34230(19) 0.0320(5) Uani 1 1 d .
C101 C 0.3574(3) 0.4311(3) 0.0413(2) 0.0398(7) Uani 1 1 d .
H10G H 0.4134 0.4740 0.0706 0.048 Uiso 1 1 calc R
H10H H 0.3372 0.4868 -0.0385 0.048 Uiso 1 1 calc R
C102 C -0.0257(2) 0.3797(2) 0.1885(2) 0.0285(5) Uani 1 1 d .
H10A H -0.1208 0.3892 0.1987 0.034 Uiso 1 1 calc R
H10B H -0.0109 0.3344 0.1416 0.034 Uiso 1 1 calc R
C103 C -0.0076(3) 0.1753(3) 0.3526(2) 0.0323(6) Uani 1 1 d .
H10C H -0.1041 0.1852 0.3469 0.039 Uiso 1 1 calc R
H10D H 0.0194 0.1317 0.4326 0.039 Uiso 1 1 calc R
C104 C 0.0222(3) 0.3689(3) 0.3753(2) 0.0309(6) Uani 1 1 d .
H10E H 0.0218 0.3063 0.4541 0.037 Uiso 1 1 calc R
H10F H -0.0639 0.4190 0.3563 0.037 Uiso 1 1 calc R
C105 C 0.1511(2) 0.5247(2) 0.0854(2) 0.0268(5) Uani 1 1 d .
C106 C 0.0216(2) 0.5098(2) 0.1273(2) 0.0266(5) Uani 1 1 d .
C107 C -0.0618(3) 0.6170(3) 0.1126(2) 0.0314(6) Uani 1 1 d .
H10J H -0.1479 0.6080 0.1392 0.038 Uiso 1 1 calc R
C108 C -0.0194(3) 0.7383(3) 0.0589(2) 0.0343(6) Uani 1 1 d .
H10K H -0.0768 0.8098 0.0489 0.041 Uiso 1 1 calc R
C109 C 0.1086(3) 0.7513(3) 0.0206(2) 0.0333(6) Uani 1 1 d .
H10I H 0.1376 0.8321 -0.0150 0.040 Uiso 1 1 calc R
C110 C 0.1949(3) 0.6452(2) 0.0343(2) 0.0303(5) Uani 1 1 d .
H11G H 0.2817 0.6548 0.0095 0.036 Uiso 1 1 calc R
C111 C 0.4900(2) 0.2200(2) 0.1568(2) 0.0310(6) Uani 1 1 d .
C112 C 0.5679(3) 0.1130(3) 0.1600(3) 0.0389(7) Uani 1 1 d .
H11A H 0.6078 0.0533 0.2288 0.047 Uiso 1 1 calc R
C113 C 0.5867(3) 0.0942(3) 0.0636(3) 0.0421(7) Uani 1 1 d .
H11B H 0.6389 0.0221 0.0680 0.050 Uiso 1 1 calc R
C114 C 0.5286(3) 0.1818(3) -0.0401(3) 0.0419(7) Uani 1 1 d .
H11D H 0.5395 0.1679 -0.1049 0.050 Uiso 1 1 calc R
C115 C 0.4546(2) 0.2893(3) -0.0456(2) 0.0339(6) Uani 1 1 d .
H11C H 0.4175 0.3495 -0.1154 0.041 Uiso 1 1 calc R
C116 C 0.4337(2) 0.3105(2) 0.0509(2) 0.0301(6) Uani 1 1 d .
C117 C 0.0463(3) 0.0966(2) 0.2927(2) 0.0315(6) Uani 1 1 d .
C118 C -0.0286(3) 0.0115(3) 0.2775(2) 0.0378(6) Uani 1 1 d .
H11E H -0.1151 0.0028 0.3030 0.045 Uiso 1 1 calc R
C119 C 0.0262(3) -0.0599(3) 0.2244(3) 0.0424(7) Uani 1 1 d .
H11F H -0.0225 -0.1177 0.2138 0.051 Uiso 1 1 calc R
C120 C 0.1546(3) -0.0446(3) 0.1869(2) 0.0399(7) Uani 1 1 d .
H12C H 0.1938 -0.0920 0.1508 0.048 Uiso 1 1 calc R
C121 C 0.2238(3) 0.0423(3) 0.2041(2) 0.0366(6) Uani 1 1 d .
H12B H 0.3100 0.0530 0.1782 0.044 Uiso 1 1 calc R
C122 C 0.1293(3) 0.4555(2) 0.3626(2) 0.0303(5) Uani 1 1 d .
C123 C 0.1019(3) 0.5649(3) 0.3784(2) 0.0375(6) Uani 1 1 d .
H12A H 0.0153 0.5916 0.3893 0.045 Uiso 1 1 calc R
C124 C 0.2064(4) 0.6336(3) 0.3777(3) 0.0480(8) Uani 1 1 d .
H12E H 0.1906 0.7063 0.3899 0.058 Uiso 1 1 calc R
C125 C 0.3342(3) 0.5942(3) 0.3589(3) 0.0485(8) Uani 1 1 d .
H12F H 0.4056 0.6387 0.3594 0.058 Uiso 1 1 calc R
C126 C 0.3524(3) 0.4869(3) 0.3393(3) 0.0420(7) Uani 1 1 d .
H12D H 0.4374 0.4618 0.3234 0.050 Uiso 1 1 calc R
Cl1 Cl 0.28981(7) 0.27055(6) 0.68531(6) 0.03515(17) Uani 1 1 d .
O1S O 0.2535(2) 0.1970(2) 0.79978(17) 0.0516(6) Uani 1 1 d .
O2S O 0.1935(3) 0.2585(3) 0.6116(2) 0.0648(7) Uani 1 1 d .
O3S O 0.4183(2) 0.2199(3) 0.6678(3) 0.0692(8) Uani 1 1 d .
O4S O 0.2914(3) 0.4001(2) 0.6635(2) 0.0702(8) Uani 1 1 d .
C1S C 0.6478(4) 0.1821(5) 0.4857(4) 0.0761(13) Uani 1 1 d .
O5S O 0.6529(2) 0.1178(2) 0.41404(18) 0.0450(5) Uani 1 1 d .
O103 O -0.3375(13) 0.4127(12) 0.2496(13) 0.205(5) Uani 0.50 1 d P

loop_
_atom_site_aniso_label
_atom_site_aniso_U_11
_atom_site_aniso_U_22
_atom_site_aniso_U_33
_atom_site_aniso_U_23
_atom_site_aniso_U_13
_atom_site_aniso_U_12
Mn1 0.0231(2) 0.0290(2) 0.0292(2) -0.01357(17) 0.00001(15) -0.00264(15)
O101 0.0256(9) 0.0493(12) 0.0347(10) -0.0127(9) -0.0016(8) 0.0065(8)
O102 0.0564(13) 0.0373(11) 0.0324(10) -0.0159(9) -0.0005(9) -0.0017(9)
N101 0.0268(11) 0.0258(11) 0.0380(12) -0.0150(10) 0.0070(9) -0.0019(9)
N102 0.0256(10) 0.0293(11) 0.0268(10) -0.0149(9) 0.0016(8) -0.0048(8)
N104 0.0290(11) 0.0314(11) 0.0358(12) -0.0172(10) 0.0021(9) -0.0059(9)
N105 0.0322(12) 0.0318(12) 0.0331(12) -0.0145(10) -0.0025(9) -0.0064(9)
C101 0.0396(16) 0.0362(15) 0.0351(15) -0.0101(12) 0.0073(12) 0.0086(12)
C102 0.0218(12) 0.0350(14) 0.0317(13) -0.0172(11) -0.0014(10) -0.0024(10)
C103 0.0298(13) 0.0355(14) 0.0332(14) -0.0150(12) 0.0047(11) -0.0098(11)
C104 0.0289(13) 0.0366(14) 0.0319(14) -0.0195(12) 0.0032(10) -0.0030(11)
C105 0.0281(12) 0.0265(12) 0.0264(12) -0.0129(10) -0.0036(10) 0.0010(10)
C106 0.0270(12) 0.0299(13) 0.0254(12) -0.0148(10) -0.0035(10) -0.0003(10)
C107 0.0262(13) 0.0417(15) 0.0298(13) -0.0200(12) -0.0032(10) 0.0030(11)
C108 0.0366(15) 0.0310(14) 0.0373(15) -0.0184(12) -0.0076(11) 0.0060(11)
C109 0.0383(15) 0.0256(13) 0.0364(15) -0.0142(12) -0.0053(11) -0.0008(11)
C110 0.0294(13) 0.0312(13) 0.0328(14) -0.0163(11) -0.0015(10) -0.0028(10)
C111 0.0215(12) 0.0301(13) 0.0387(15) -0.0125(12) 0.0039(10) -0.0027(10)
C112 0.0246(13) 0.0282(14) 0.0570(18) -0.0128(13) -0.0025(12) 0.0010(11)
C113 0.0311(14) 0.0317(15) 0.069(2) -0.0280(15) -0.0008(14) 0.0008(11)
C114 0.0305(14) 0.0479(18) 0.062(2) -0.0379(16) -0.0001(13) -0.0036(12)
C115 0.0237(12) 0.0384(15) 0.0437(16) -0.0217(13) -0.0001(11) -0.0031(11)
C116 0.0228(12) 0.0291(13) 0.0372(14) -0.0136(12) 0.0021(10) -0.0018(10)
C117 0.0319(14) 0.0280(13) 0.0320(14) -0.0101(11) 0.0011(11) -0.0060(10)
C118 0.0369(15) 0.0341(15) 0.0414(16) -0.0136(13) 0.0027(12) -0.0122(12)
C119 0.0504(18) 0.0343(15) 0.0457(17) -0.0184(14) -0.0031(14) -0.0139(13)
C120 0.0524(18) 0.0324(15) 0.0401(16) -0.0201(13) 0.0013(13) -0.0059(13)
C121 0.0370(15) 0.0359(15) 0.0416(16) -0.0209(13) 0.0046(12) -0.0059(12)
C122 0.0357(14) 0.0300(13) 0.0250(12) -0.0118(11) -0.0035(10) -0.0025(11)
C123 0.0465(16) 0.0322(14) 0.0342(15) -0.0156(12) -0.0050(12) 0.0006(12)
C124 0.074(2) 0.0290(15) 0.0437(17) -0.0176(14) -0.0080(16) -0.0076(15)
C125 0.056(2) 0.0397(17) 0.0501(19) -0.0166(15) -0.0055(15) -0.0208(15)
C126 0.0401(16) 0.0429(17) 0.0418(16) -0.0154(14) -0.0024(13) -0.0124(13)
Cl1 0.0371(4) 0.0371(4) 0.0348(4) -0.0194(3) 0.0003(3) -0.0011(3)
O1S 0.0563(14) 0.0597(14) 0.0334(11) -0.0165(10) 0.0005(10) 0.0013(11)
O2S 0.0682(16) 0.0832(19) 0.0453(14) -0.0276(13) -0.0137(12) -0.0182(14)
O3S 0.0485(14) 0.0625(16) 0.102(2) -0.0413(16) 0.0329(14) -0.0076(12)
O4S 0.098(2) 0.0401(13) 0.0767(18) -0.0291(13) 0.0097(16) -0.0093(13)
C1S 0.070(3) 0.097(3) 0.091(3) -0.072(3) -0.020(2) 0.017(2)
O5S 0.0431(12) 0.0439(12) 0.0533(13) -0.0282(11) -0.0129(10) 0.0082(9)
O103 0.180(12) 0.175(12) 0.252(15) -0.079(11) 0.024(10) -0.047(9)

loop_
_atom_type_symbol
_atom_type_description
_atom_type_scat_dispersion_real
_atom_type_scat_dispersion_imag
_atom_type_scat_source
C C 0.0033 0.0016 'International Tables Vol C Tables 4.2.6.8 and 6.1.1.4'
Cl Cl 0.1484 0.1585 'International Tables Vol C Tables 4.2.6.8 and 6.1.1.4'
Mn Mn 0.3368 0.7283 'International Tables Vol C Tables 4.2.6.8 and 6.1.1.4'
N N 0.0061 0.0033 'International Tables Vol C Tables 4.2.6.8 and 6.1.1.4'
O O 0.0106 0.0060 'International Tables Vol C Tables 4.2.6.8 and 6.1.1.4'
H H 0.0000 0.0000 'International Tables Vol C Tables 4.2.6.8 and 6.1.1.4'

loop_
_geom_angle_atom_site_label_1
_geom_angle_atom_site_label_2
_geom_angle_atom_site_label_3
_geom_angle
O101 Mn1 O102 98.73(8)
O101 Mn1 N105 107.41(9)
O102 Mn1 N105 86.03(8)
O101 Mn1 N104 103.92(8)
O102 Mn1 N104 91.29(8)
N105 Mn1 N104 148.60(8)
O101 Mn1 N102 169.53(7)
O102 Mn1 N102 91.40(8)
N105 Mn1 N102 75.75(8)
N104 Mn1 N102 73.04(8)
O101 Mn1 N101 86.73(8)
O102 Mn1 N101 172.86(7)
N105 Mn1 N101 87.95(8)
N104 Mn1 N101 91.85(8)
N102 Mn1 N101 83.39(8)
C111 O101 Mn1 117.83(16)
C105 N101 C101 116.5(2)
C105 N101 Mn1 115.28(15)
C101 N101 Mn1 111.10(17)
C103 N102 C104 112.2(2)
C103 N102 C102 109.02(19)
C104 N102 C102 110.3(2)
C103 N102 Mn1 104.33(15)
C104 N102 Mn1 107.46(14)
C102 N102 Mn1 113.50(15)
C121 N104 C117 118.3(2)
C121 N104 Mn1 127.08(18)
C117 N104 Mn1 114.66(17)
C126 N105 C122 118.6(2)
C126 N105 Mn1 124.1(2)
C122 N105 Mn1 116.69(17)
N101 C101 C116 114.0(2)
N102 C102 C106 113.3(2)
N102 C103 C117 110.6(2)
N102 C104 C122 112.4(2)
C110 C105 C106 120.1(2)
C110 C105 N101 122.1(2)
C106 C105 N101 117.8(2)
C107 C106 C105 118.9(2)
C107 C106 C102 120.1(2)
C105 C106 C102 121.0(2)
C106 C107 C108 121.2(2)
C109 C108 C107 119.2(2)
C108 C109 C110 120.8(3)
C105 C110 C109 119.7(2)
O101 C111 C112 121.2(2)
O101 C111 C116 120.8(2)
C112 C111 C116 118.0(3)
C113 C112 C111 121.3(3)
C112 C113 C114 120.6(3)
C115 C114 C113 118.9(3)
C114 C115 C116 121.6(3)
C115 C116 C111 119.5(2)
C115 C116 C101 120.3(2)
C111 C116 C101 120.1(2)
N104 C117 C118 121.9(3)
N104 C117 C103 116.4(2)
C118 C117 C103 121.7(2)
C119 C118 C117 119.3(3)
C118 C119 C120 119.1(3)
C119 C120 C121 118.8(3)
N104 C121 C120 122.6(3)
N105 C122 C123 122.0(3)
N105 C122 C104 117.0(2)
C123 C122 C104 120.9(2)
C122 C123 C124 118.5(3)
C125 C124 C123 120.1(3)
C124 C125 C126 117.9(3)
N105 C126 C125 122.9(3)
O4S Cl1 O1S 110.30(15)
O4S Cl1 O3S 110.32(17)
O1S Cl1 O3S 109.13(16)
O4S Cl1 O2S 110.43(17)
O1S Cl1 O2S 107.54(15)
O3S Cl1 O2S 109.07(17)

loop_
_geom_bond_atom_site_label_1
_geom_bond_atom_site_label_2
_geom_bond_distance
Mn1 O101 2.0546(19)
Mn1 O102 2.182(2)
Mn1 N105 2.214(2)
Mn1 N104 2.283(2)
Mn1 N102 2.334(2)
Mn1 N101 2.360(2)
O101 C111 1.337(3)
N101 C105 1.431(3)
N101 C101 1.435(3)
N102 C103 1.477(3)
N102 C104 1.481(3)
N102 C102 1.487(3)
N104 C121 1.342(3)
N104 C117 1.345(3)
N105 C126 1.343(4)
N105 C122 1.346(3)
C101 C116 1.496(4)
C102 C106 1.505(4)
C103 C117 1.506(4)
C104 C122 1.511(4)
C105 C110 1.389(4)
C105 C106 1.408(3)
C106 C107 1.382(3)
C107 C108 1.393(4)
C108 C109 1.378(4)
C109 C110 1.390(3)
C111 C112 1.397(4)
C111 C116 1.410(4)
C112 C113 1.375(4)
C113 C114 1.387(5)
C114 C115 1.374(4)
C115 C116 1.394(4)
C117 C118 1.387(4)
C118 C119 1.373(4)
C119 C120 1.380(4)
C120 C121 1.382(4)
C122 C123 1.384(4)
C123 C124 1.383(4)
C124 C125 1.382(5)
C125 C126 1.381(4)
Cl1 O4S 1.418(3)
Cl1 O1S 1.429(2)
Cl1 O3S 1.430(2)
Cl1 O2S 1.432(2)
C1S O5S 1.429(4)
